data_4324646
loop_
_publ_author_name
'Kevin D. Hesp'
'Felix O. Kannemann'
'Matthew A. Rankin'
'Robert McDonald'
'Michael J. Ferguson'
'Mark Stradiotto'

_publ_section_title
;
 Probing Mesitylborane and Mesitylborate Ligation Within the Coordination
 Sphere of Cp*Ru(PiPr3)+: A Combined Synthetic, X-ray Crystallographic,
 and Computational Study
;
_journal_name_full 'Inorganic Chemistry'
_journal_page_first 2431
_journal_page_last 2444
_journal_paper_doi 10.1021/ic1022328
_journal_volume 50
_journal_year 2011
_chemical_formula_moiety 'C28 H49 B P Ru, C24 B F20'
_chemical_formula_sum 'C52 H49 B2 F20 P Ru'
_chemical_formula_weight 1207.57
_chemical_name_systematic
;
 ?
;
_space_group_IT_number 61
_symmetry_cell_setting orthorhombic
_symmetry_space_group_name_Hall '-P 2ac 2ab'
_symmetry_space_group_name_H-M 'P b c a'
_atom_sites_solution_hydrogens geom
_atom_sites_solution_primary direct
_atom_sites_solution_secondary difmap
_audit_creation_method SHELXL-97
_cell_angle_alpha 90.00
_cell_angle_beta 90.00
_cell_angle_gamma 90.00
_cell_formula_units_Z 8
_cell_length_a 18.8734(15)
_cell_length_b 18.0950(15)
_cell_length_c 30.283(3)
_cell_measurement_reflns_used 7311
_cell_measurement_temperature 193(2)
_cell_measurement_theta_max 27.23
_cell_measurement_theta_min 2.43
_cell_volume 10342.1(16)
_computing_cell_refinement 'Bruker SAINT (Bruker, 1997)'
_computing_data_collection 'Bruker SMART (Bruker, 1997)'
_computing_data_reduction 'Bruker SAINT (Bruker, 1997)'
_computing_molecular_graphics 'Bruker SHELXTL (Bruker, 1997)'
_computing_publication_material 'Bruker SHELXTL (Bruker, 1997)'
_computing_structure_refinement 'SHELXL-97 (Sheldrick, 1997)'
_computing_structure_solution 'SHELXS-97 (Sheldrick, 1990)'
_diffrn_ambient_temperature 193(2)
_diffrn_detector_area_resol_mean 8.192
_diffrn_measured_fraction_theta_full 1.000
_diffrn_measured_fraction_theta_max 1.000
_diffrn_measurement_device_type 'Bruker PLATFORM diffractometer/SMART 1000 CCD area detector'
_diffrn_measurement_method '\w scans'
_diffrn_radiation_monochromator graphite
_diffrn_radiation_source 'fine-focus sealed tube'
_diffrn_radiation_type MoK\a
_diffrn_radiation_wavelength 0.71073
_diffrn_reflns_av_R_equivalents 0.0415
_diffrn_reflns_av_sigmaI/netI 0.0214
_diffrn_reflns_limit_h_max 24
_diffrn_reflns_limit_h_min -24
_diffrn_reflns_limit_k_max 23
_diffrn_reflns_limit_k_min -23
_diffrn_reflns_limit_l_max 39
_diffrn_reflns_limit_l_min -39
_diffrn_reflns_number 86717
_diffrn_reflns_theta_full 27.48
_diffrn_reflns_theta_max 27.48
_diffrn_reflns_theta_min 1.70
_diffrn_standards_decay_% 0
_diffrn_standards_interval_time 0
_diffrn_standards_number 0
_exptl_absorpt_coefficient_mu 0.443
_exptl_absorpt_correction_T_max 0.9167
_exptl_absorpt_correction_T_min 0.8394
_exptl_absorpt_correction_type multi-scan
_exptl_absorpt_process_details 'SADABS (Sheldrick, 1996)'
_exptl_crystal_colour orange
_exptl_crystal_density_diffrn 1.551
_exptl_crystal_description prism
_exptl_crystal_F_000 4880
_exptl_crystal_size_max 0.41
_exptl_crystal_size_mid 0.26
_exptl_crystal_size_min 0.20
_refine_diff_density_max 0.552
_refine_diff_density_min -0.347
_refine_diff_density_rms 0.062
_refine_ls_extinction_method none
_refine_ls_goodness_of_fit_ref 1.047
_refine_ls_hydrogen_treatment mixed
_refine_ls_matrix_type full
_refine_ls_number_parameters 701
_refine_ls_number_reflns 11845
_refine_ls_number_restraints 0
_refine_ls_restrained_S_all 1.047
_refine_ls_R_factor_all 0.0509
_refine_ls_R_factor_gt 0.0342
_refine_ls_shift/su_max 0.004
_refine_ls_shift/su_mean 0.000
_refine_ls_structure_factor_coef Fsqd
_refine_ls_weighting_details 'calc w=1/[\s^2^(Fo^2^)+(0.0408P)^2^+6.6114P] where P=(Fo^2^+2Fc^2^)/3'
_refine_ls_weighting_scheme calc
_refine_ls_wR_factor_gt 0.0804
_refine_ls_wR_factor_ref 0.0900
_reflns_number_gt 9200
_reflns_number_total 11845
_reflns_threshold_expression I>2\s(I)
_cod_data_source_file ic1022328_si_004_2.cif
_cod_data_source_block 3
_cod_original_cell_volume 10341.9(15)
_cod_database_code 4324646

loop_
_symmetry_equiv_pos_as_xyz
'x, y, z'
'-x+1/2, -y, z+1/2'
'-x, y+1/2, -z+1/2'
'x+1/2, -y+1/2, -z'
'-x, -y, -z'
'x-1/2, y, -z-1/2'
'x, -y-1/2, z-1/2'
'-x-1/2, y-1/2, z'

loop_
_atom_site_label
_atom_site_type_symbol
_atom_site_fract_x
_atom_site_fract_y
_atom_site_fract_z
_atom_site_U_iso_or_equiv
_atom_site_adp_type
_atom_site_occupancy
_atom_site_symmetry_multiplicity
_atom_site_calc_flag
_atom_site_refinement_flags
Ru Ru 0.061533(8) 0.223858(9) 0.363597(6) 0.02923(5) Uani 1 1 d .
H1 H 0.1338(14) 0.2055(14) 0.3376(8) 0.049(7) Uiso 1 1 d .
H2 H 0.1159(15) 0.2155(15) 0.4038(9) 0.061(8) Uiso 1 1 d .
P P 0.04998(3) 0.09267(3) 0.369764(17) 0.02752(11) Uani 1 1 d .
C10 C -0.04286(13) 0.26006(13) 0.33280(10) 0.0472(6) Uani 1 1 d .
C11 C -0.04355(13) 0.27526(13) 0.37864(10) 0.0486(6) Uani 1 1 d .
C12 C 0.01278(15) 0.32679(14) 0.38792(10) 0.0552(7) Uani 1 1 d .
C13 C 0.04788(13) 0.34191(13) 0.34807(12) 0.0559(8) Uani 1 1 d .
C14 C 0.01317(15) 0.29983(15) 0.31402(10) 0.0552(7) Uani 1 1 d .
C15 C -0.09918(18) 0.21840(19) 0.30781(14) 0.0834(12) Uani 1 1 d .
H15A H -0.1382 0.2520 0.3005 0.100 Uiso 1 1 calc R
H15B H -0.1171 0.1779 0.3262 0.100 Uiso 1 1 calc R
H15C H -0.0789 0.1982 0.2806 0.100 Uiso 1 1 calc R
C16 C -0.1028(2) 0.2564(2) 0.40954(15) 0.0946(14) Uani 1 1 d .
H16A H -0.0841 0.2511 0.4396 0.114 Uiso 1 1 calc R
H16B H -0.1248 0.2099 0.4003 0.114 Uiso 1 1 calc R
H16C H -0.1382 0.2960 0.4090 0.114 Uiso 1 1 calc R
C17 C 0.0285(2) 0.3601(2) 0.43229(15) 0.1020(15) Uani 1 1 d .
H17A H 0.0786 0.3742 0.4337 0.122 Uiso 1 1 calc R
H17B H 0.0183 0.3238 0.4555 0.122 Uiso 1 1 calc R
H17C H -0.0012 0.4040 0.4367 0.122 Uiso 1 1 calc R
C18 C 0.10478(17) 0.39813(17) 0.33953(19) 0.1098(18) Uani 1 1 d .
H18A H 0.1327 0.3831 0.3138 0.132 Uiso 1 1 calc R
H18B H 0.1358 0.4016 0.3654 0.132 Uiso 1 1 calc R
H18C H 0.0830 0.4464 0.3339 0.132 Uiso 1 1 calc R
C19 C 0.0312(2) 0.3027(2) 0.26549(12) 0.1021(15) Uani 1 1 d .
H19A H 0.0098 0.3468 0.2522 0.123 Uiso 1 1 calc R
H19B H 0.0128 0.2584 0.2508 0.123 Uiso 1 1 calc R
H19C H 0.0828 0.3048 0.2619 0.123 Uiso 1 1 calc R
C21 C -0.00288(12) 0.04775(12) 0.32577(7) 0.0356(5) Uani 1 1 d .
H21 H -0.0525 0.0657 0.3302 0.043 Uiso 1 1 calc R
C22 C -0.00751(15) -0.03669(13) 0.32799(9) 0.0481(6) Uani 1 1 d .
H22A H -0.0209 -0.0518 0.3579 0.058 Uiso 1 1 calc R
H22B H 0.0386 -0.0581 0.3205 0.058 Uiso 1 1 calc R
H22C H -0.0432 -0.0542 0.3070 0.058 Uiso 1 1 calc R
C23 C 0.01778(14) 0.07281(16) 0.27929(7) 0.0477(6) Uani 1 1 d .
H23A H 0.0203 0.1269 0.2784 0.057 Uiso 1 1 calc R
H23B H -0.0178 0.0555 0.2581 0.057 Uiso 1 1 calc R
H23C H 0.0641 0.0521 0.2716 0.057 Uiso 1 1 calc R
C24 C 0.14036(12) 0.05013(12) 0.37160(7) 0.0364(5) Uani 1 1 d .
H24 H 0.1695 0.0830 0.3909 0.044 Uiso 1 1 calc R
C25 C 0.14666(15) -0.02721(14) 0.39127(9) 0.0519(7) Uani 1 1 d .
H25A H 0.1243 -0.0281 0.4205 0.062 Uiso 1 1 calc R
H25B H 0.1968 -0.0404 0.3941 0.062 Uiso 1 1 calc R
H25C H 0.1230 -0.0628 0.3719 0.062 Uiso 1 1 calc R
C26 C 0.17683(14) 0.05026(15) 0.32661(9) 0.0505(6) Uani 1 1 d .
H26A H 0.1726 0.0994 0.3133 0.061 Uiso 1 1 calc R
H26B H 0.1542 0.0136 0.3074 0.061 Uiso 1 1 calc R
H26C H 0.2270 0.0378 0.3303 0.061 Uiso 1 1 calc R
C27 C 0.00816(13) 0.05725(13) 0.42092(7) 0.0405(5) Uani 1 1 d .
H27 H 0.0211 0.0038 0.4231 0.049 Uiso 1 1 calc R
C28 C 0.03908(16) 0.09521(17) 0.46190(8) 0.0554(7) Uani 1 1 d .
H28A H 0.0909 0.0923 0.4610 0.066 Uiso 1 1 calc R
H28B H 0.0217 0.0704 0.4885 0.066 Uiso 1 1 calc R
H28C H 0.0244 0.1472 0.4623 0.066 Uiso 1 1 calc R
C29 C -0.07149(15) 0.06090(17) 0.42132(10) 0.0585(7) Uani 1 1 d .
H29A H -0.0902 0.0362 0.3950 0.070 Uiso 1 1 calc R
H29B H -0.0866 0.1127 0.4214 0.070 Uiso 1 1 calc R
H29C H -0.0895 0.0362 0.4478 0.070 Uiso 1 1 calc R
C31 C 0.23964(11) 0.24673(11) 0.38269(7) 0.0334(4) Uani 1 1 d .
C32 C 0.28764(12) 0.25595(12) 0.34693(8) 0.0390(5) Uani 1 1 d .
C33 C 0.35841(13) 0.27052(13) 0.35617(10) 0.0474(6) Uani 1 1 d .
H33 H 0.3904 0.2777 0.3323 0.057 Uiso 1 1 calc R
C34 C 0.38368(13) 0.27491(13) 0.39899(11) 0.0505(7) Uani 1 1 d .
C35 C 0.33667(13) 0.26638(13) 0.43365(10) 0.0484(6) Uani 1 1 d .
H35 H 0.3538 0.2695 0.4631 0.058 Uiso 1 1 calc R
C36 C 0.26493(12) 0.25338(12) 0.42650(8) 0.0390(5) Uani 1 1 d .
C37 C 0.26471(14) 0.24963(17) 0.29959(9) 0.0522(6) Uani 1 1 d .
H37A H 0.3011 0.2712 0.2804 0.063 Uiso 1 1 calc R
H37B H 0.2199 0.2761 0.2955 0.063 Uiso 1 1 calc R
H37C H 0.2582 0.1974 0.2920 0.063 Uiso 1 1 calc R
C38 C 0.46143(15) 0.28856(17) 0.40821(14) 0.0724(10) Uani 1 1 d .
H38A H 0.4665 0.3320 0.4273 0.087 Uiso 1 1 calc R
H38B H 0.4864 0.2972 0.3803 0.087 Uiso 1 1 calc R
H38C H 0.4817 0.2453 0.4230 0.087 Uiso 1 1 calc R
C39 C 0.21648(14) 0.24715(16) 0.46589(8) 0.0501(6) Uani 1 1 d .
H39A H 0.1940 0.1983 0.4660 0.060 Uiso 1 1 calc R
H39B H 0.1799 0.2855 0.4642 0.060 Uiso 1 1 calc R
H39C H 0.2440 0.2536 0.4930 0.060 Uiso 1 1 calc R
B1 B 0.16172(13) 0.23032(13) 0.37418(8) 0.0314(5) Uani 1 1 d .
F42 F 0.75645(7) 0.15912(7) 0.43971(4) 0.0381(3) Uani 1 1 d .
F43 F 0.81764(8) 0.08868(8) 0.50553(5) 0.0505(4) Uani 1 1 d .
F44 F 0.78410(9) -0.05477(9) 0.52419(5) 0.0622(4) Uani 1 1 d .
F45 F 0.68712(9) -0.12586(8) 0.47357(5) 0.0544(4) Uani 1 1 d .
F46 F 0.61965(7) -0.05462(7) 0.40897(4) 0.0406(3) Uani 1 1 d .
F52 F 0.77835(7) 0.10433(8) 0.34770(5) 0.0474(3) Uani 1 1 d .
F53 F 0.83768(7) 0.03162(10) 0.28078(5) 0.0580(4) Uani 1 1 d .
F54 F 0.76171(8) -0.07054(8) 0.23455(4) 0.0510(4) Uani 1 1 d .
F55 F 0.62517(8) -0.09865(8) 0.25786(5) 0.0496(3) Uani 1 1 d .
F56 F 0.56357(6) -0.02509(7) 0.32257(4) 0.0387(3) Uani 1 1 d .
F62 F 0.67974(9) 0.18931(8) 0.29948(4) 0.0505(4) Uani 1 1 d .
F63 F 0.69669(11) 0.33321(9) 0.29910(5) 0.0693(5) Uani 1 1 d .
F64 F 0.67595(10) 0.41519(8) 0.37350(6) 0.0616(4) Uani 1 1 d .
F65 F 0.63221(9) 0.34656(8) 0.44886(5) 0.0523(4) Uani 1 1 d .
F66 F 0.61453(7) 0.20042(7) 0.45044(4) 0.0387(3) Uani 1 1 d .
F72 F 0.53639(7) 0.13005(8) 0.31282(4) 0.0417(3) Uani 1 1 d .
F73 F 0.39571(8) 0.11851(9) 0.31444(5) 0.0596(4) Uani 1 1 d .
F74 F 0.32826(8) 0.07912(10) 0.39070(7) 0.0683(5) Uani 1 1 d .
F75 F 0.40614(8) 0.04860(10) 0.46386(6) 0.0682(5) Uani 1 1 d .
F76 F 0.54578(7) 0.05472(9) 0.46233(4) 0.0485(4) Uani 1 1 d .
C41 C 0.68067(10) 0.05753(12) 0.42197(6) 0.0291(4) Uani 1 1 d .
C42 C 0.73379(11) 0.08910(12) 0.44735(7) 0.0315(4) Uani 1 1 d .
C43 C 0.76803(11) 0.05322(13) 0.48161(7) 0.0364(5) Uani 1 1 d .
C44 C 0.75209(13) -0.01905(13) 0.49081(7) 0.0406(5) Uani 1 1 d .
C45 C 0.70237(13) -0.05458(12) 0.46545(8) 0.0381(5) Uani 1 1 d .
C46 C 0.66865(11) -0.01614(12) 0.43225(7) 0.0323(4) Uani 1 1 d .
C51 C 0.66674(11) 0.04728(11) 0.33775(6) 0.0290(4) Uani 1 1 d .
C52 C 0.73719(11) 0.05587(13) 0.32534(7) 0.0345(5) Uani 1 1 d .
C53 C 0.76949(11) 0.01844(14) 0.29140(7) 0.0387(5) Uani 1 1 d .
C54 C 0.73183(12) -0.03328(13) 0.26816(7) 0.0377(5) Uani 1 1 d .
C55 C 0.66292(12) -0.04700(12) 0.27997(7) 0.0361(5) Uani 1 1 d .
C56 C 0.63173(11) -0.00704(11) 0.31386(7) 0.0314(4) Uani 1 1 d .
C61 C 0.64981(11) 0.18532(11) 0.37599(7) 0.0295(4) Uani 1 1 d .
C62 C 0.66873(12) 0.22431(12) 0.33835(7) 0.0366(5) Uani 1 1 d .
C63 C 0.67754(14) 0.29976(13) 0.33719(8) 0.0443(6) Uani 1 1 d .
C64 C 0.66680(13) 0.34138(13) 0.37422(8) 0.0433(6) Uani 1 1 d .
C65 C 0.64541(12) 0.30656(13) 0.41231(8) 0.0373(5) Uani 1 1 d .
C66 C 0.63687(11) 0.23105(12) 0.41214(7) 0.0316(4) Uani 1 1 d .
C71 C 0.54950(10) 0.08920(11) 0.38646(7) 0.0278(4) Uani 1 1 d .
C72 C 0.50608(11) 0.10777(11) 0.35096(7) 0.0325(4) Uani 1 1 d .
C73 C 0.43322(12) 0.10398(13) 0.35122(8) 0.0398(5) Uani 1 1 d .
C74 C 0.39915(12) 0.08402(13) 0.38955(9) 0.0450(6) Uani 1 1 d .
C75 C 0.43871(12) 0.06819(13) 0.42609(9) 0.0439(6) Uani 1 1 d .
C76 C 0.51190(11) 0.07129(12) 0.42438(7) 0.0348(5) Uani 1 1 d .
B2 B 0.63652(12) 0.09511(12) 0.38051(7) 0.0273(4) Uani 1 1 d .

loop_
_atom_site_aniso_label
_atom_site_aniso_U_11
_atom_site_aniso_U_22
_atom_site_aniso_U_33
_atom_site_aniso_U_23
_atom_site_aniso_U_13
_atom_site_aniso_U_12
Ru 0.02495(9) 0.02427(9) 0.03847(10) 0.00150(7) 0.00390(7) 0.00211(6)
P 0.0307(3) 0.0250(3) 0.0269(2) -0.00034(19) -0.0015(2) 0.0008(2)
C10 0.0375(13) 0.0333(13) 0.0709(18) 0.0077(12) -0.0068(12) 0.0085(10)
C11 0.0350(12) 0.0323(12) 0.0786(19) 0.0090(12) 0.0156(12) 0.0107(10)
C12 0.0497(15) 0.0335(13) 0.082(2) -0.0118(13) -0.0040(14) 0.0187(11)
C13 0.0333(13) 0.0237(12) 0.111(2) 0.0133(13) 0.0117(14) 0.0048(9)
C14 0.0477(15) 0.0458(15) 0.0721(18) 0.0245(14) 0.0091(13) 0.0192(12)
C15 0.0554(19) 0.067(2) 0.128(3) -0.013(2) -0.043(2) 0.0163(16)
C16 0.080(2) 0.066(2) 0.137(4) 0.025(2) 0.067(3) 0.0330(19)
C17 0.108(3) 0.074(2) 0.124(3) -0.053(2) -0.029(3) 0.051(2)
C18 0.0497(19) 0.0375(16) 0.242(6) 0.035(2) 0.020(3) -0.0004(14)
C19 0.121(3) 0.106(3) 0.080(3) 0.052(2) 0.020(2) 0.053(3)
C21 0.0342(11) 0.0388(12) 0.0338(11) -0.0051(9) -0.0054(9) 0.0011(9)
C22 0.0548(15) 0.0396(13) 0.0500(14) -0.0117(11) -0.0114(12) -0.0038(11)
C23 0.0491(15) 0.0634(16) 0.0307(12) -0.0033(11) -0.0046(10) 0.0038(12)
C24 0.0367(12) 0.0309(11) 0.0417(12) -0.0065(9) -0.0096(9) 0.0069(9)
C25 0.0575(16) 0.0367(13) 0.0614(16) -0.0010(12) -0.0185(13) 0.0123(11)
C26 0.0404(13) 0.0528(15) 0.0582(16) -0.0134(12) 0.0060(12) 0.0105(11)
C27 0.0468(13) 0.0391(13) 0.0355(12) 0.0036(10) 0.0043(10) -0.0064(10)
C28 0.0710(18) 0.0647(18) 0.0305(12) -0.0009(12) 0.0067(12) -0.0109(14)
C29 0.0543(17) 0.0608(18) 0.0602(17) 0.0015(14) 0.0157(13) -0.0075(13)
C31 0.0295(10) 0.0246(10) 0.0462(12) 0.0008(9) 0.0012(9) 0.0019(8)
C32 0.0335(11) 0.0288(11) 0.0549(14) 0.0044(10) 0.0060(10) 0.0023(9)
C33 0.0327(12) 0.0317(12) 0.0778(19) 0.0026(12) 0.0110(12) 0.0001(9)
C34 0.0311(12) 0.0283(11) 0.092(2) -0.0066(13) -0.0072(13) 0.0026(9)
C35 0.0436(14) 0.0340(13) 0.0676(17) -0.0109(11) -0.0165(12) 0.0048(10)
C36 0.0385(12) 0.0267(10) 0.0517(14) -0.0058(10) -0.0049(10) 0.0027(9)
C37 0.0454(14) 0.0590(16) 0.0523(15) 0.0117(13) 0.0134(12) 0.0004(12)
C38 0.0386(14) 0.0542(18) 0.124(3) -0.0031(18) -0.0158(17) -0.0026(13)
C39 0.0546(16) 0.0546(15) 0.0412(13) -0.0075(12) -0.0049(11) -0.0002(13)
B1 0.0332(12) 0.0241(11) 0.0369(12) 0.0013(9) 0.0036(10) 0.0038(9)
F42 0.0351(7) 0.0396(7) 0.0395(7) -0.0003(5) -0.0045(5) -0.0089(5)
F43 0.0497(8) 0.0555(9) 0.0464(8) -0.0091(7) -0.0211(7) 0.0013(7)
F44 0.0818(12) 0.0527(9) 0.0521(9) 0.0060(7) -0.0337(8) 0.0139(8)
F45 0.0712(10) 0.0348(7) 0.0572(9) 0.0126(6) -0.0173(8) 0.0016(7)
F46 0.0398(7) 0.0349(7) 0.0473(7) 0.0090(6) -0.0121(6) -0.0086(5)
F52 0.0317(7) 0.0654(9) 0.0451(8) -0.0073(7) 0.0014(6) -0.0141(6)
F53 0.0330(7) 0.0893(12) 0.0518(9) -0.0025(8) 0.0111(6) 0.0039(7)
F54 0.0615(9) 0.0546(9) 0.0369(7) -0.0028(6) 0.0077(7) 0.0260(7)
F55 0.0590(9) 0.0388(8) 0.0509(8) -0.0145(6) -0.0031(7) 0.0011(6)
F56 0.0332(7) 0.0362(7) 0.0466(7) -0.0071(6) 0.0017(5) -0.0076(5)
F62 0.0805(11) 0.0417(8) 0.0295(7) 0.0034(6) 0.0093(7) -0.0106(7)
F63 0.1119(15) 0.0451(9) 0.0507(9) 0.0156(7) 0.0142(9) -0.0246(9)
F64 0.0800(11) 0.0292(7) 0.0757(11) 0.0016(7) -0.0010(9) -0.0118(7)
F65 0.0661(10) 0.0415(8) 0.0494(8) -0.0148(6) -0.0003(7) 0.0039(7)
F66 0.0439(7) 0.0418(7) 0.0303(6) 0.0007(5) 0.0052(5) 0.0000(6)
F72 0.0494(8) 0.0481(8) 0.0276(6) 0.0012(6) -0.0054(6) 0.0063(6)
F73 0.0463(8) 0.0717(10) 0.0607(9) -0.0192(8) -0.0250(7) 0.0188(8)
F74 0.0254(7) 0.0697(11) 0.1098(14) -0.0092(10) 0.0003(8) -0.0004(7)
F75 0.0448(9) 0.0813(12) 0.0784(11) 0.0259(9) 0.0300(8) 0.0050(8)
F76 0.0416(8) 0.0679(10) 0.0358(7) 0.0194(7) 0.0083(6) 0.0077(7)
C41 0.0263(10) 0.0351(11) 0.0260(10) 0.0017(8) 0.0022(8) -0.0001(8)
C42 0.0300(11) 0.0344(11) 0.0300(10) -0.0016(8) 0.0024(8) -0.0008(8)
C43 0.0319(11) 0.0458(13) 0.0316(11) -0.0075(9) -0.0062(9) 0.0048(9)
C44 0.0439(13) 0.0451(14) 0.0327(11) 0.0027(10) -0.0085(10) 0.0118(10)
C45 0.0419(12) 0.0337(12) 0.0386(12) 0.0047(9) -0.0013(10) 0.0043(10)
C46 0.0296(10) 0.0350(11) 0.0323(11) 0.0023(9) -0.0010(8) -0.0012(8)
C51 0.0288(10) 0.0306(10) 0.0275(10) 0.0039(8) -0.0008(8) 0.0010(8)
C52 0.0310(11) 0.0417(12) 0.0307(10) 0.0022(9) -0.0018(8) -0.0020(9)
C53 0.0290(11) 0.0506(14) 0.0364(12) 0.0068(10) 0.0030(9) 0.0064(10)
C54 0.0441(13) 0.0401(12) 0.0289(10) 0.0035(9) 0.0015(9) 0.0166(10)
C55 0.0440(13) 0.0291(11) 0.0351(11) -0.0006(9) -0.0057(9) 0.0056(9)
C56 0.0312(10) 0.0293(10) 0.0336(11) 0.0037(8) 0.0000(8) 0.0009(8)
C61 0.0286(10) 0.0303(11) 0.0295(10) 0.0019(8) -0.0026(8) -0.0041(8)
C62 0.0428(12) 0.0363(11) 0.0307(11) 0.0004(9) 0.0016(9) -0.0082(10)
C63 0.0542(15) 0.0386(12) 0.0401(13) 0.0098(10) 0.0021(11) -0.0117(11)
C64 0.0464(14) 0.0298(11) 0.0539(15) 0.0037(10) -0.0039(11) -0.0061(10)
C65 0.0360(12) 0.0347(11) 0.0412(12) -0.0062(10) -0.0050(9) -0.0005(9)
C66 0.0291(10) 0.0353(11) 0.0305(10) 0.0027(9) -0.0015(8) -0.0016(8)
C71 0.0271(10) 0.0242(9) 0.0320(10) -0.0003(8) -0.0005(8) -0.0009(7)
C72 0.0351(11) 0.0280(10) 0.0343(11) -0.0052(8) -0.0017(9) 0.0021(8)
C73 0.0349(12) 0.0346(12) 0.0499(13) -0.0112(10) -0.0121(10) 0.0074(9)
C74 0.0258(11) 0.0358(12) 0.0734(18) -0.0088(12) 0.0002(11) 0.0022(9)
C75 0.0353(12) 0.0365(12) 0.0597(15) 0.0063(11) 0.0152(11) 0.0006(10)
C76 0.0321(11) 0.0317(11) 0.0406(12) 0.0056(9) 0.0026(9) 0.0012(9)
B2 0.0283(11) 0.0287(11) 0.0250(10) 0.0036(9) 0.0005(8) -0.0033(9)

loop_
_atom_type_symbol
_atom_type_description
_atom_type_scat_dispersion_real
_atom_type_scat_dispersion_imag
_atom_type_scat_source
C C 0.0033 0.0016 'International Tables Vol C Tables 4.2.6.8 and 6.1.1.4'
H H 0.0000 0.0000 'International Tables Vol C Tables 4.2.6.8 and 6.1.1.4'
B B 0.0013 0.0007 'International Tables Vol C Tables 4.2.6.8 and 6.1.1.4'
F F 0.0171 0.0103 'International Tables Vol C Tables 4.2.6.8 and 6.1.1.4'
P P 0.1023 0.0942 'International Tables Vol C Tables 4.2.6.8 and 6.1.1.4'
Ru Ru -1.2594 0.8363 'International Tables Vol C Tables 4.2.6.8 and 6.1.1.4'

loop_
_geom_angle_atom_site_label_1
_geom_angle_atom_site_label_2
_geom_angle_atom_site_label_3
_geom_angle
B1 Ru C13 95.26(10)
B1 Ru C12 107.67(10)
C13 Ru C12 37.15(11)
B1 Ru C14 118.51(10)
C13 Ru C14 37.89(12)
C12 Ru C14 62.19(11)
B1 Ru C11 144.39(11)
C13 Ru C11 62.39(9)
C12 Ru C11 37.88(10)
C14 Ru C11 61.19(10)
B1 Ru C10 154.51(10)
C13 Ru C10 62.10(10)
C12 Ru C10 62.12(10)
C14 Ru C10 36.17(10)
C11 Ru C10 36.53(11)
B1 Ru P 97.88(7)
C13 Ru P 165.67(8)
C12 Ru P 140.78(8)
C14 Ru P 128.83(9)
C11 Ru P 108.42(6)
C10 Ru P 103.82(6)
C21 P C27 102.72(11)
C21 P C24 109.36(10)
C27 P C24 102.77(11)
C21 P Ru 115.38(7)
C27 P Ru 116.59(8)
C24 P Ru 109.11(7)
C14 C10 C11 107.8(2)
C14 C10 C15 125.9(3)
C11 C10 C15 125.7(3)
C14 C10 Ru 70.16(14)
C11 C10 Ru 70.24(14)
C15 C10 Ru 132.25(18)
C10 C11 C12 108.1(2)
C10 C11 C16 125.2(3)
C12 C11 C16 125.2(3)
C10 C11 Ru 73.23(14)
C12 C11 Ru 69.82(13)
C16 C11 Ru 134.0(2)
C13 C12 C11 107.8(3)
C13 C12 C17 126.7(3)
C11 C12 C17 125.4(3)
C13 C12 Ru 71.36(14)
C11 C12 Ru 72.31(13)
C17 C12 Ru 123.8(2)
C12 C13 C14 107.3(2)
C12 C13 C18 128.1(4)
C14 C13 C18 124.1(3)
C12 C13 Ru 71.49(14)
C14 C13 Ru 72.13(14)
C18 C13 Ru 127.60(19)
C10 C14 C13 108.9(3)
C10 C14 C19 125.7(3)
C13 C14 C19 125.2(3)
C10 C14 Ru 73.67(14)
C13 C14 Ru 69.98(15)
C19 C14 Ru 125.7(2)
C23 C21 C22 110.5(2)
C23 C21 P 113.24(16)
C22 C21 P 115.91(16)
C25 C24 C26 108.3(2)
C25 C24 P 117.37(18)
C26 C24 P 112.57(16)
C29 C27 C28 110.7(2)
C29 C27 P 114.64(18)
C28 C27 P 111.07(16)
C36 C31 C32 119.3(2)
C36 C31 B1 120.1(2)
C32 C31 B1 120.6(2)
C33 C32 C31 118.8(2)
C33 C32 C37 118.9(2)
C31 C32 C37 122.3(2)
C34 C33 C32 122.0(2)
C35 C34 C33 118.9(2)
C35 C34 C38 120.0(3)
C33 C34 C38 121.1(3)
C34 C35 C36 121.7(3)
C35 C36 C31 119.2(2)
C35 C36 C39 118.7(2)
C31 C36 C39 122.1(2)
C31 B1 Ru 172.24(17)
C42 C41 C46 112.93(19)
C42 C41 B2 128.03(18)
C46 C41 B2 118.89(18)
F42 C42 C43 114.75(18)
F42 C42 C41 121.20(18)
C43 C42 C41 124.1(2)
F43 C43 C44 119.86(19)
F43 C43 C42 120.3(2)
C44 C43 C42 119.8(2)
F44 C44 C43 120.9(2)
F44 C44 C45 120.2(2)
C43 C44 C45 118.9(2)
F45 C45 C44 119.6(2)
F45 C45 C46 121.2(2)
C44 C45 C46 119.2(2)
F46 C46 C45 115.80(19)
F46 C46 C41 119.24(18)
C45 C46 C41 125.0(2)
C56 C51 C52 113.19(19)
C56 C51 B2 127.78(18)
C52 C51 B2 118.78(18)
F52 C52 C53 116.05(19)
F52 C52 C51 119.10(19)
C53 C52 C51 124.8(2)
F53 C53 C54 119.6(2)
F53 C53 C52 121.0(2)
C54 C53 C52 119.4(2)
F54 C54 C53 120.9(2)
F54 C54 C55 120.3(2)
C53 C54 C55 118.8(2)
F55 C55 C54 119.7(2)
F55 C55 C56 120.2(2)
C54 C55 C56 120.1(2)
F56 C56 C55 114.95(19)
F56 C56 C51 121.48(18)
C55 C56 C51 123.6(2)
C62 C61 C66 112.87(19)
C62 C61 B2 127.43(19)
C66 C61 B2 119.56(17)
F62 C62 C63 115.06(19)
F62 C62 C61 121.10(19)
C63 C62 C61 123.8(2)
F63 C63 C64 119.6(2)
F63 C63 C62 119.9(2)
C64 C63 C62 120.5(2)
F64 C64 C63 120.9(2)
F64 C64 C65 120.4(2)
C63 C64 C65 118.7(2)
F65 C65 C64 119.9(2)
F65 C65 C66 121.0(2)
C64 C65 C66 119.1(2)
F66 C66 C65 116.10(19)
F66 C66 C61 119.01(18)
C65 C66 C61 124.9(2)
C76 C71 C72 113.20(19)
C76 C71 B2 127.75(18)
C72 C71 B2 118.95(18)
F72 C72 C73 116.3(2)
F72 C72 C71 118.87(19)
C73 C72 C71 124.8(2)
F73 C73 C74 120.3(2)
F73 C73 C72 120.7(2)
C74 C73 C72 119.0(2)
F74 C74 C75 120.7(2)
F74 C74 C73 120.4(2)
C75 C74 C73 118.9(2)
F75 C75 C74 119.6(2)
F75 C75 C76 119.9(2)
C74 C75 C76 120.5(2)
F76 C76 C75 115.6(2)
F76 C76 C71 120.95(18)
C75 C76 C71 123.4(2)
C41 B2 C71 113.00(16)
C41 B2 C61 113.05(16)
C71 B2 C61 102.87(16)
C41 B2 C51 101.82(16)
C71 B2 C51 113.10(16)
C61 B2 C51 113.42(16)

loop_
_geom_bond_atom_site_label_1
_geom_bond_atom_site_label_2
_geom_bond_distance
Ru B1 1.921(2)
Ru C13 2.203(2)
Ru C12 2.204(2)
Ru C14 2.231(3)
Ru C11 2.237(2)
Ru C10 2.276(2)
Ru P 2.3911(6)
P C21 1.852(2)
P C27 1.853(2)
P C24 1.872(2)
C10 C14 1.400(4)
C10 C11 1.415(4)
C10 C15 1.507(4)
C11 C12 1.442(4)
C11 C16 1.497(4)
C12 C13 1.404(4)
C12 C17 1.502(5)
C13 C14 1.440(4)
C13 C18 1.502(4)
C14 C19 1.509(5)
C21 C23 1.529(3)
C21 C22 1.532(3)
C24 C25 1.526(3)
C24 C26 1.526(3)
C27 C29 1.505(4)
C27 C28 1.534(3)
C31 C36 1.415(3)
C31 C32 1.422(3)
C31 B1 1.522(3)
C32 C33 1.390(3)
C32 C37 1.502(4)
C33 C34 1.384(4)
C34 C35 1.383(4)
C34 C38 1.514(4)
C35 C36 1.391(3)
C36 C39 1.507(3)
F42 C42 1.357(2)
F43 C43 1.347(2)
F44 C44 1.343(2)
F45 C45 1.344(3)
F46 C46 1.355(2)
F52 C52 1.353(2)
F53 C53 1.348(3)
F54 C54 1.345(2)
F55 C55 1.352(3)
F56 C56 1.353(2)
F62 C62 1.353(3)
F63 C63 1.352(3)
F64 C64 1.347(3)
F65 C65 1.346(3)
F66 C66 1.353(2)
F72 C72 1.351(3)
F73 C73 1.346(3)
F74 C74 1.341(3)
F75 C75 1.346(3)
F76 C76 1.349(3)
C41 C42 1.386(3)
C41 C46 1.388(3)
C41 B2 1.653(3)
C42 C43 1.384(3)
C43 C44 1.371(3)
C44 C45 1.372(3)
C45 C46 1.378(3)
C51 C56 1.388(3)
C51 C52 1.390(3)
C51 B2 1.659(3)
C52 C53 1.374(3)
C53 C54 1.370(3)
C54 C55 1.372(3)
C55 C56 1.387(3)
C61 C62 1.387(3)
C61 C66 1.394(3)
C61 B2 1.657(3)
C62 C63 1.376(3)
C63 C64 1.366(4)
C64 C65 1.375(3)
C65 C66 1.376(3)
C71 C76 1.388(3)
C71 C72 1.393(3)
C71 B2 1.656(3)
C72 C73 1.377(3)
C73 C74 1.375(4)
C74 C75 1.365(4)
C75 C76 1.383(3)

loop_
_geom_torsion_atom_site_label_1
_geom_torsion_atom_site_label_2
_geom_torsion_atom_site_label_3
_geom_torsion_atom_site_label_4
_geom_torsion
B1 Ru P C21 -133.67(11)
C13 Ru P C21 22.7(4)
C12 Ru P C21 95.46(15)
C14 Ru P C21 3.23(12)
C11 Ru P C21 70.66(12)
C10 Ru P C21 32.86(11)
B1 Ru P C27 105.68(12)
C13 Ru P C27 -97.9(4)
C12 Ru P C27 -25.20(15)
C14 Ru P C27 -117.43(13)
C11 Ru P C27 -50.00(12)
C10 Ru P C27 -87.79(12)
B1 Ru P C24 -10.11(11)
C13 Ru P C24 146.3(3)
C12 Ru P C24 -140.99(14)
C14 Ru P C24 126.79(12)
C11 Ru P C24 -165.79(11)
C10 Ru P C24 156.42(11)
B1 Ru C10 C14 8.3(3)
C13 Ru C10 C14 37.92(18)
C12 Ru C10 C14 80.17(19)
C11 Ru C10 C14 118.3(2)
P Ru C10 C14 -139.26(16)
B1 Ru C10 C11 -110.0(3)
C13 Ru C10 C11 -80.43(17)
C12 Ru C10 C11 -38.18(15)
C14 Ru C10 C11 -118.3(2)
P Ru C10 C11 102.39(14)
B1 Ru C10 C15 129.2(3)
C13 Ru C10 C15 158.8(4)
C12 Ru C10 C15 -158.9(4)
C14 Ru C10 C15 120.9(4)
C11 Ru C10 C15 -120.7(4)
P Ru C10 C15 -18.3(3)
C14 C10 C11 C12 1.1(3)
C15 C10 C11 C12 -170.1(2)
Ru C10 C11 C12 61.48(16)
C14 C10 C11 C16 167.2(2)
C15 C10 C11 C16 -4.0(4)
Ru C10 C11 C16 -132.4(3)
C14 C10 C11 Ru -60.39(17)
C15 C10 C11 Ru 128.4(3)
B1 Ru C11 C10 136.02(18)
C13 Ru C11 C10 79.56(17)
C12 Ru C11 C10 117.1(2)
C14 Ru C11 C10 36.35(16)
P Ru C11 C10 -88.47(14)
B1 Ru C11 C12 18.9(3)
C13 Ru C11 C12 -37.56(18)
C14 Ru C11 C12 -80.77(19)
C10 Ru C11 C12 -117.1(2)
P Ru C11 C12 154.40(16)
B1 Ru C11 C16 -101.0(4)
C13 Ru C11 C16 -157.4(4)
C12 Ru C11 C16 -119.9(4)
C14 Ru C11 C16 159.4(4)
C10 Ru C11 C16 123.0(4)
P Ru C11 C16 34.5(4)
C10 C11 C12 C13 -0.7(3)
C16 C11 C12 C13 -166.8(3)
Ru C11 C12 C13 62.93(16)
C10 C11 C12 C17 177.1(3)
C16 C11 C12 C17 11.0(4)
Ru C11 C12 C17 -119.3(3)
C10 C11 C12 Ru -63.68(17)
C16 C11 C12 Ru 130.2(3)
B1 Ru C12 C13 74.86(19)
C14 Ru C12 C13 -38.62(17)
C11 Ru C12 C13 -116.5(3)
C10 Ru C12 C13 -79.72(18)
P Ru C12 C13 -156.96(14)
B1 Ru C12 C11 -168.59(17)
C13 Ru C12 C11 116.5(3)
C14 Ru C12 C11 77.93(18)
C10 Ru C12 C11 36.83(16)
P Ru C12 C11 -40.4(2)
B1 Ru C12 C17 -47.4(3)
C13 Ru C12 C17 -122.2(4)
C14 Ru C12 C17 -160.9(4)
C11 Ru C12 C17 121.2(4)
C10 Ru C12 C17 158.0(4)
P Ru C12 C17 80.8(3)
C11 C12 C13 C14 0.1(3)
C17 C12 C13 C14 -177.6(3)
Ru C12 C13 C14 63.67(16)
C11 C12 C13 C18 172.7(3)
C17 C12 C13 C18 -5.0(4)
Ru C12 C13 C18 -123.7(3)
C11 C12 C13 Ru -63.55(16)
C17 C12 C13 Ru 118.7(3)
B1 Ru C13 C12 -112.54(18)
C14 Ru C13 C12 116.0(2)
C11 Ru C13 C12 38.30(17)
C10 Ru C13 C12 79.79(17)
P Ru C13 C12 90.9(4)
B1 Ru C13 C14 131.47(16)
C12 Ru C13 C14 -116.0(2)
C11 Ru C13 C14 -77.69(17)
C10 Ru C13 C14 -36.20(15)
P Ru C13 C14 -25.0(4)
B1 Ru C13 C18 11.8(4)
C12 Ru C13 C18 124.3(5)
C14 Ru C13 C18 -119.7(4)
C11 Ru C13 C18 162.6(4)
C10 Ru C13 C18 -155.9(4)
P Ru C13 C18 -144.7(3)
C11 C10 C14 C13 -1.0(3)
C15 C10 C14 C13 170.1(2)
Ru C10 C14 C13 -61.47(17)
C11 C10 C14 C19 -177.0(3)
C15 C10 C14 C19 -5.8(4)
Ru C10 C14 C19 122.6(3)
C11 C10 C14 Ru 60.44(17)
C15 C10 C14 Ru -128.4(3)
C12 C13 C14 C10 0.6(3)
C18 C13 C14 C10 -172.4(2)
Ru C13 C14 C10 63.81(17)
C12 C13 C14 C19 176.5(3)
C18 C13 C14 C19 3.5(4)
Ru C13 C14 C19 -120.2(3)
C12 C13 C14 Ru -63.25(17)
C18 C13 C14 Ru 123.8(2)
B1 Ru C14 C10 -175.94(16)
C13 Ru C14 C10 -117.8(2)
C12 Ru C14 C10 -79.97(18)
C11 Ru C14 C10 -36.72(16)
P Ru C14 C10 54.4(2)
B1 Ru C14 C13 -58.11(18)
C12 Ru C14 C13 37.86(15)
C11 Ru C14 C13 81.11(17)
C10 Ru C14 C13 117.8(2)
P Ru C14 C13 172.27(12)
B1 Ru C14 C19 61.5(4)
C13 Ru C14 C19 119.6(4)
C12 Ru C14 C19 157.4(4)
C11 Ru C14 C19 -159.3(4)
C10 Ru C14 C19 -122.6(4)
P Ru C14 C19 -68.1(3)
C27 P C21 C23 175.65(17)
C24 P C21 C23 -75.72(19)
Ru P C21 C23 47.71(19)
C27 P C21 C22 -55.1(2)
C24 P C21 C22 53.5(2)
Ru P C21 C22 176.97(15)
C21 P C24 C25 -73.9(2)
C27 P C24 C25 34.7(2)
Ru P C24 C25 159.03(16)
C21 P C24 C26 52.9(2)
C27 P C24 C26 161.49(17)
Ru P C24 C26 -74.17(17)
C21 P C27 C29 -47.0(2)
C24 P C27 C29 -160.55(19)
Ru P C27 C29 80.2(2)
C21 P C27 C28 -173.44(19)
C24 P C27 C28 73.0(2)
Ru P C27 C28 -46.3(2)
C36 C31 C32 C33 0.7(3)
B1 C31 C32 C33 -179.7(2)
C36 C31 C32 C37 179.9(2)
B1 C31 C32 C37 -0.4(3)
C31 C32 C33 C34 1.2(3)
C37 C32 C33 C34 -178.1(2)
C32 C33 C34 C35 -1.7(4)
C32 C33 C34 C38 178.1(2)
C33 C34 C35 C36 0.1(4)
C38 C34 C35 C36 -179.7(2)
C34 C35 C36 C31 1.7(3)
C34 C35 C36 C39 -178.0(2)
C32 C31 C36 C35 -2.1(3)
B1 C31 C36 C35 178.3(2)
C32 C31 C36 C39 177.6(2)
B1 C31 C36 C39 -2.0(3)
C36 C31 B1 Ru 88.5(14)
C32 C31 B1 Ru -91.1(14)
C13 Ru B1 C31 13.4(14)
C12 Ru B1 C31 -22.4(14)
C14 Ru B1 C31 45.0(14)
C11 Ru B1 C31 -34.5(15)
C10 Ru B1 C31 39.4(15)
P Ru B1 C31 -172.3(14)
C46 C41 C42 F42 175.07(18)
B2 C41 C42 F42 -0.4(3)
C46 C41 C42 C43 -4.5(3)
B2 C41 C42 C43 -180.0(2)
F42 C42 C43 F43 2.5(3)
C41 C42 C43 F43 -177.96(19)
F42 C42 C43 C44 -176.62(19)
C41 C42 C43 C44 3.0(3)
F43 C43 C44 F44 1.6(3)
C42 C43 C44 F44 -179.3(2)
F43 C43 C44 C45 -178.7(2)
C42 C43 C44 C45 0.4(3)
F44 C44 C45 F45 -1.5(3)
C43 C44 C45 F45 178.8(2)
F44 C44 C45 C46 178.0(2)
C43 C44 C45 C46 -1.6(3)
F45 C45 C46 F46 0.3(3)
C44 C45 C46 F46 -179.2(2)
F45 C45 C46 C41 179.3(2)
C44 C45 C46 C41 -0.2(4)
C42 C41 C46 F46 -177.88(18)
B2 C41 C46 F46 -2.0(3)
C42 C41 C46 C45 3.1(3)
B2 C41 C46 C45 179.1(2)
C56 C51 C52 F52 -176.49(18)
B2 C51 C52 F52 -1.8(3)
C56 C51 C52 C53 3.6(3)
B2 C51 C52 C53 178.3(2)
F52 C52 C53 F53 -1.8(3)
C51 C52 C53 F53 178.2(2)
F52 C52 C53 C54 177.92(19)
C51 C52 C53 C54 -2.1(3)
F53 C53 C54 F54 -0.8(3)
C52 C53 C54 F54 179.53(19)
F53 C53 C54 C55 178.8(2)
C52 C53 C54 C55 -1.0(3)
F54 C54 C55 F55 0.5(3)
C53 C54 C55 F55 -179.01(19)
F54 C54 C55 C56 -178.25(19)
C53 C54 C55 C56 2.2(3)
F55 C55 C56 F56 1.1(3)
C54 C55 C56 F56 179.81(18)
F55 C55 C56 C51 -179.34(19)
C54 C55 C56 C51 -0.6(3)
C52 C51 C56 F56 177.40(18)
B2 C51 C56 F56 3.3(3)
C52 C51 C56 C55 -2.2(3)
B2 C51 C56 C55 -176.3(2)
C66 C61 C62 F62 -176.6(2)
B2 C61 C62 F62 -1.0(3)
C66 C61 C62 C63 3.2(3)
B2 C61 C62 C63 178.8(2)
F62 C62 C63 F63 -0.8(4)
C61 C62 C63 F63 179.4(2)
F62 C62 C63 C64 179.0(2)
C61 C62 C63 C64 -0.9(4)
F63 C63 C64 F64 -0.9(4)
C62 C63 C64 F64 179.4(2)
F63 C63 C64 C65 178.2(2)
C62 C63 C64 C65 -1.5(4)
F64 C64 C65 F65 1.3(4)
C63 C64 C65 F65 -177.8(2)
F64 C64 C65 C66 -179.7(2)
C63 C64 C65 C66 1.2(4)
F65 C65 C66 F66 0.2(3)
C64 C65 C66 F66 -178.9(2)
F65 C65 C66 C61 -179.47(19)
C64 C65 C66 C61 1.5(3)
C62 C61 C66 F66 176.79(18)
B2 C61 C66 F66 0.9(3)
C62 C61 C66 C65 -3.6(3)
B2 C61 C66 C65 -179.5(2)
C76 C71 C72 F72 176.56(18)
B2 C71 C72 F72 0.0(3)
C76 C71 C72 C73 -4.7(3)
B2 C71 C72 C73 178.7(2)
F72 C72 C73 F73 3.1(3)
C71 C72 C73 F73 -175.69(19)
F72 C72 C73 C74 -177.87(19)
C71 C72 C73 C74 3.4(3)
F73 C73 C74 F74 -0.3(3)
C72 C73 C74 F74 -179.3(2)
F73 C73 C74 C75 178.7(2)
C72 C73 C74 C75 -0.4(3)
F74 C74 C75 F75 -1.1(4)
C73 C74 C75 F75 180.0(2)
F74 C74 C75 C76 178.2(2)
C73 C74 C75 C76 -0.8(4)
F75 C75 C76 F76 -0.9(3)
C74 C75 C76 F76 179.9(2)
F75 C75 C76 C71 178.4(2)
C74 C75 C76 C71 -0.9(4)
C72 C71 C76 F76 -177.42(19)
B2 C71 C76 F76 -1.2(3)
C72 C71 C76 C75 3.4(3)
B2 C71 C76 C75 179.6(2)
C42 C41 B2 C71 -127.6(2)
C46 C41 B2 C71 57.1(2)
C42 C41 B2 C61 -11.3(3)
C46 C41 B2 C61 173.46(18)
C42 C41 B2 C51 110.7(2)
C46 C41 B2 C51 -64.5(2)
C76 C71 B2 C41 14.2(3)
C72 C71 B2 C41 -169.81(17)
C76 C71 B2 C61 -108.1(2)
C72 C71 B2 C61 68.0(2)
C76 C71 B2 C51 129.2(2)
C72 C71 B2 C51 -54.8(2)
C62 C61 B2 C41 129.6(2)
C66 C61 B2 C41 -55.2(2)
C62 C61 B2 C71 -108.2(2)
C66 C61 B2 C71 67.0(2)
C62 C61 B2 C51 14.3(3)
C66 C61 B2 C51 -170.45(18)
C56 C51 B2 C41 106.4(2)
C52 C51 B2 C41 -67.4(2)
C56 C51 B2 C71 -15.1(3)
C52 C51 B2 C71 171.02(18)
C56 C51 B2 C61 -131.8(2)
C52 C51 B2 C61 54.4(2)
